data_4518689
loop_
_publ_author_name
'Liu, Yawei'
'Li, Yanzhong'
'Wen, Yue'
'Su, Xianlong'
'Xu, Ming'
'Feng, Wei'
'Liu, Qian'
'Li, Fuyou'

_publ_section_title
;
 Significantly Enhanced Afterglow Brightness via Intramolecular Energy
 Transfer
;
_journal_name_full 'ACS Materials Letters'
_journal_page_first 713
_journal_page_last 720
_journal_paper_doi 10.1021/acsmaterialslett.1c00183
_journal_year 2021
_chemical_formula_sum 'C37 H36 B F2 N3 O S'
_chemical_formula_weight 619.56
_space_group_crystal_system monoclinic
_space_group_IT_number 14
_space_group_name_Hall '-P 2yn'
_space_group_name_H-M_alt 'P 1 21/n 1'
_atom_sites_solution_hydrogens geom
_audit_creation_method SHELXL-2016/6
_cell_angle_alpha 90
_cell_angle_beta 112.175(2)
_cell_angle_gamma 90
_cell_formula_units_Z 4
_cell_length_a 8.7531(5)
_cell_length_b 38.961(2)
_cell_length_c 9.6515(5)
_cell_measurement_reflns_used 2179
_cell_measurement_temperature 173(2)
_cell_measurement_theta_max 29.35
_cell_measurement_theta_min 3.95
_cell_volume 3048.0(3)
_computing_cell_refinement 'Bruker SAINT'
_computing_data_collection 'Bruker APEX2'
_computing_data_reduction 'Bruker SAINT'
_computing_molecular_graphics 'Bruker SHELXTL'
_computing_publication_material 'Bruker SHELXTL'
_computing_structure_refinement 'SHELXL-2016/6 (Sheldrick, 2016)'
_computing_structure_solution 'SHELXT 2014/5 (Sheldrick, 2014)'
_diffrn_ambient_temperature 173(2)
_diffrn_measured_fraction_theta_full 0.999
_diffrn_measured_fraction_theta_max 0.999
_diffrn_measurement_device_type 'Bruker APEX-II CCD'
_diffrn_measurement_method '\f and \w scans'
_diffrn_radiation_type GaK\a
_diffrn_radiation_wavelength 1.34138
_diffrn_reflns_av_R_equivalents 0.0889
_diffrn_reflns_av_unetI/netI 0.0704
_diffrn_reflns_Laue_measured_fraction_full 0.999
_diffrn_reflns_Laue_measured_fraction_max 0.999
_diffrn_reflns_limit_h_max 11
_diffrn_reflns_limit_h_min -11
_diffrn_reflns_limit_k_max 49
_diffrn_reflns_limit_k_min -49
_diffrn_reflns_limit_l_max 12
_diffrn_reflns_limit_l_min -12
_diffrn_reflns_number 31697
_diffrn_reflns_point_group_measured_fraction_full 0.999
_diffrn_reflns_point_group_measured_fraction_max 0.999
_diffrn_reflns_theta_full 53.594
_diffrn_reflns_theta_max 58.498
_diffrn_reflns_theta_min 3.948
_exptl_absorpt_coefficient_mu 0.868
_exptl_absorpt_correction_T_max 0.752
_exptl_absorpt_correction_T_min 0.385
_exptl_absorpt_correction_type multi-scan
_exptl_absorpt_process_details sadabs
_exptl_crystal_colour orange
_exptl_crystal_density_diffrn 1.350
_exptl_crystal_description sheet
_exptl_crystal_F_000 1304
_exptl_crystal_size_max 0.110
_exptl_crystal_size_mid 0.070
_exptl_crystal_size_min 0.020
_refine_diff_density_max 0.706
_refine_diff_density_min -0.404
_refine_diff_density_rms 0.095
_refine_ls_extinction_method none
_refine_ls_goodness_of_fit_ref 1.073
_refine_ls_hydrogen_treatment constr
_refine_ls_matrix_type full
_refine_ls_number_parameters 412
_refine_ls_number_reflns 6543
_refine_ls_number_restraints 0
_refine_ls_restrained_S_all 1.073
_refine_ls_R_factor_all 0.0646
_refine_ls_R_factor_gt 0.0556
_refine_ls_shift/su_max 0.001
_refine_ls_shift/su_mean 0.000
_refine_ls_structure_factor_coef Fsqd
_refine_ls_weighting_details 'w=1/[\s^2^(Fo^2^)+(0.1050P)^2^+0.0654P] where P=(Fo^2^+2Fc^2^)/3'
_refine_ls_weighting_scheme calc
_refine_ls_wR_factor_gt 0.1510
_refine_ls_wR_factor_ref 0.1597
_reflns_Friedel_coverage 0.000
_reflns_number_gt 5432
_reflns_number_total 6543
_reflns_threshold_expression 'I > 2\s(I)'
_cod_data_source_file tz1c00183_si_005.cif
_cod_data_source_block ga_91025b_a
_cod_original_sg_symbol_H-M 'P 21/n'
_cod_database_code 4518689
_shelx_shelxl_version_number 2016/6
_shelx_space_group_comment
; 
The symmetry employed for this shelxl refinement is uniquely defined 
by the following loop, which should always be used as a source of 
symmetry information in preference to the above space-group names. 
They are only intended as comments. 
;
_shelx_estimated_absorpt_t_min 0.911
_shelx_estimated_absorpt_t_max 0.983

loop_
_space_group_symop_operation_xyz
'x, y, z'
'-x+1/2, y+1/2, -z+1/2'
'-x, -y, -z'
'x-1/2, -y-1/2, z-1/2'

loop_
_atom_site_label
_atom_site_type_symbol
_atom_site_fract_x
_atom_site_fract_y
_atom_site_fract_z
_atom_site_U_iso_or_equiv
_atom_site_adp_type
_atom_site_occupancy
_atom_site_site_symmetry_order
_atom_site_calc_flag
_atom_site_refinement_flags_posn
_atom_site_refinement_flags_adp
_atom_site_refinement_flags_occupancy
_atom_site_disorder_assembly
_atom_site_disorder_group
S1 S 0.92505(5) 0.77835(2) 0.06219(5) 0.03408(15) Uani 1 1 d . . . . .
B1 B -0.1905(2) 0.53126(5) 0.5318(2) 0.0253(3) Uani 1 1 d . . . . .
F1 F -0.18501(12) 0.49654(3) 0.56251(12) 0.0346(2) Uani 1 1 d . . . . .
F2 F -0.30102(11) 0.54707(3) 0.58512(12) 0.0329(2) Uani 1 1 d . . . . .
O1 O 0.83080(13) 0.70049(3) 0.00793(15) 0.0315(3) Uani 1 1 d . . . . .
N1 N -0.24492(15) 0.53784(4) 0.36262(15) 0.0252(3) Uani 1 1 d . . . . .
N2 N -0.01719(15) 0.54764(4) 0.60699(15) 0.0248(3) Uani 1 1 d . . . . .
N3 N 0.31586(18) 0.86198(4) 0.10143(18) 0.0378(4) Uani 1 1 d . . . . .
C1 C -0.38299(18) 0.52566(4) 0.25484(19) 0.0284(3) Uani 1 1 d . . . . .
C2 C -0.39318(18) 0.53854(5) 0.11650(19) 0.0316(4) Uani 1 1 d . . . . .
H2 H -0.478795 0.533772 0.022786 0.038 Uiso 1 1 calc R U . . .
C3 C -0.25719(18) 0.55951(4) 0.13862(18) 0.0281(3) Uani 1 1 d . . . . .
C4 C -0.16276(17) 0.55881(4) 0.29543(17) 0.0242(3) Uani 1 1 d . . . . .
C5 C -0.01093(17) 0.57387(4) 0.38176(17) 0.0236(3) Uani 1 1 d . . . . .
C6 C 0.06003(17) 0.56870(4) 0.53566(17) 0.0238(3) Uani 1 1 d . . . . .
C7 C 0.21192(18) 0.58038(4) 0.64617(19) 0.0290(3) Uani 1 1 d . . . . .
C8 C 0.22114(19) 0.56576(5) 0.77949(19) 0.0329(4) Uani 1 1 d . . . . .
H8 H 0.308505 0.568887 0.873779 0.040 Uiso 1 1 calc R U . . .
C9 C 0.08020(19) 0.54552(4) 0.75271(19) 0.0293(3) Uani 1 1 d . . . . .
C10 C 0.07841(17) 0.59505(4) 0.30798(17) 0.0247(3) Uani 1 1 d . . . . .
C11 C 0.20010(18) 0.58041(4) 0.26529(19) 0.0266(3) Uani 1 1 d . . . . .
H11 H 0.221006 0.556444 0.277332 0.032 Uiso 1 1 calc R U . . .
C12 C 0.29054(18) 0.60074(4) 0.20535(19) 0.0272(3) Uani 1 1 d . . . . .
H12 H 0.372179 0.590387 0.176356 0.033 Uiso 1 1 calc R U . . .
C13 C 0.26372(17) 0.63602(4) 0.18699(17) 0.0240(3) Uani 1 1 d . . . . .
C14 C 0.13824(19) 0.65013(4) 0.2264(2) 0.0314(4) Uani 1 1 d . . . . .
H14 H 0.115166 0.673982 0.212340 0.038 Uiso 1 1 calc R U . . .
C15 C 0.0471(2) 0.62990(5) 0.2857(2) 0.0322(4) Uani 1 1 d . . . . .
H15 H -0.037429 0.640056 0.311160 0.039 Uiso 1 1 calc R U . . .
C16 C 0.36994(16) 0.65873(4) 0.13607(16) 0.0225(3) Uani 1 1 d . . . . .
C17 C 0.44768(19) 0.64748(4) 0.04243(18) 0.0269(3) Uani 1 1 d . . . . .
H17 H 0.426001 0.625001 0.001511 0.032 Uiso 1 1 calc R U . . .
C18 C 0.55659(19) 0.66853(4) 0.00759(18) 0.0273(3) Uani 1 1 d . . . . .
H18 H 0.608094 0.660048 -0.056299 0.033 Uiso 1 1 calc R U . . .
C19 C 0.59211(16) 0.70194(4) 0.06445(16) 0.0213(3) Uani 1 1 d . . . . .
C20 C 0.51175(17) 0.71334(4) 0.15692(17) 0.0238(3) Uani 1 1 d . . . . .
H20 H 0.531874 0.735920 0.196867 0.029 Uiso 1 1 calc R U . . .
C21 C 0.40346(17) 0.69225(4) 0.19113(17) 0.0247(3) Uani 1 1 d . . . . .
H21 H 0.350485 0.700792 0.253741 0.030 Uiso 1 1 calc R U . . .
C22 C 0.72243(17) 0.72243(4) 0.04002(17) 0.0234(3) Uani 1 1 d . . . . .
C23 C 0.74546(17) 0.75650(4) 0.05643(17) 0.0243(3) Uani 1 1 d . . . . .
C24 C 1.0484(2) 0.74281(5) 0.0503(3) 0.0409(4) Uani 1 1 d . . . . .
H24A H 1.132169 0.750630 0.011360 0.049 Uiso 1 1 calc R U . . .
H24B H 1.106553 0.732911 0.151078 0.049 Uiso 1 1 calc R U . . .
C25 C 0.9392(2) 0.71584(5) -0.0528(2) 0.0392(4) Uani 1 1 d . . . . .
H25A H 0.873395 0.726530 -0.150201 0.047 Uiso 1 1 calc R U . . .
H25B H 1.009234 0.697829 -0.070944 0.047 Uiso 1 1 calc R U . . .
C26 C 0.62696(17) 0.78205(4) 0.07179(17) 0.0231(3) Uani 1 1 d . . . . .
C27 C 0.67664(17) 0.80513(4) 0.19152(18) 0.0273(3) Uani 1 1 d . . . . .
H27 H 0.783991 0.803022 0.266838 0.033 Uiso 1 1 calc R U . . .
C28 C 0.57425(18) 0.83088(4) 0.20335(18) 0.0277(3) Uani 1 1 d . . . . .
H28 H 0.612240 0.846122 0.286231 0.033 Uiso 1 1 calc R U . . .
C29 C 0.41437(18) 0.83489(4) 0.09451(18) 0.0268(3) Uani 1 1 d . . . . .
C30 C 0.36288(17) 0.81113(4) -0.02449(17) 0.0269(3) Uani 1 1 d . . . . .
H30 H 0.254273 0.812612 -0.098175 0.032 Uiso 1 1 calc R U . . .
C31 C 0.46796(17) 0.78568(4) -0.03572(17) 0.0254(3) Uani 1 1 d . . . . .
H31 H 0.430953 0.770370 -0.118415 0.030 Uiso 1 1 calc R U . . .
C32 C -0.5010(2) 0.50243(5) 0.2866(2) 0.0363(4) Uani 1 1 d . . . . .
H32A H -0.448071 0.480194 0.321446 0.054 Uiso 1 1 calc R U . . .
H32B H -0.599004 0.499144 0.195121 0.054 Uiso 1 1 calc R U . . .
H32C H -0.533443 0.512666 0.364131 0.054 Uiso 1 1 calc R U . . .
C33 C -0.2260(2) 0.57861(5) 0.0182(2) 0.0359(4) Uani 1 1 d . . . . .
H33A H -0.308237 0.571966 -0.079407 0.054 Uiso 1 1 calc R U . . .
H33B H -0.115345 0.573098 0.021685 0.054 Uiso 1 1 calc R U . . .
H33C H -0.233858 0.603332 0.033001 0.054 Uiso 1 1 calc R U . . .
C34 C 0.3411(2) 0.60298(5) 0.6285(2) 0.0389(4) Uani 1 1 d . . . . .
H34A H 0.423154 0.608789 0.727316 0.058 Uiso 1 1 calc R U . . .
H34B H 0.289678 0.624068 0.576158 0.058 Uiso 1 1 calc R U . . .
H34C H 0.395107 0.590933 0.570259 0.058 Uiso 1 1 calc R U . . .
C35 C 0.0389(2) 0.52418(5) 0.8616(2) 0.0379(4) Uani 1 1 d . . . . .
H35A H -0.079183 0.526182 0.841316 0.057 Uiso 1 1 calc R U . . .
H35B H 0.102636 0.532174 0.963486 0.057 Uiso 1 1 calc R U . . .
H35C H 0.066169 0.500137 0.851855 0.057 Uiso 1 1 calc R U . . .
C36 C 0.3407(3) 0.87751(5) 0.2436(2) 0.0403(4) Uani 1 1 d . . . . .
H36A H 0.323742 0.860276 0.310411 0.060 Uiso 1 1 calc R U . . .
H36B H 0.261912 0.896330 0.229121 0.060 Uiso 1 1 calc R U . . .
H36C H 0.453435 0.886485 0.288195 0.060 Uiso 1 1 calc R U . . .
C37 C 0.1558(2) 0.86674(5) -0.0165(2) 0.0403(4) Uani 1 1 d . . . . .
H37A H 0.166113 0.865011 -0.113893 0.060 Uiso 1 1 calc R U . . .
H37B H 0.112689 0.889436 -0.006646 0.060 Uiso 1 1 calc R U . . .
H37C H 0.079942 0.848990 -0.008953 0.060 Uiso 1 1 calc R U . . .

loop_
_atom_site_aniso_label
_atom_site_aniso_U_11
_atom_site_aniso_U_22
_atom_site_aniso_U_33
_atom_site_aniso_U_23
_atom_site_aniso_U_13
_atom_site_aniso_U_12
S1 0.0269(2) 0.0315(3) 0.0486(3) 0.00606(17) 0.01957(18) -0.00244(13)
B1 0.0286(8) 0.0222(8) 0.0302(8) 0.0019(6) 0.0168(6) -0.0026(6)
F1 0.0454(5) 0.0230(5) 0.0376(5) 0.0050(4) 0.0180(4) -0.0042(4)
F2 0.0312(5) 0.0359(6) 0.0404(6) -0.0027(4) 0.0237(4) -0.0037(4)
O1 0.0257(5) 0.0291(6) 0.0468(7) 0.0050(5) 0.0217(5) 0.0016(4)
N1 0.0249(6) 0.0252(7) 0.0289(7) 0.0023(5) 0.0140(5) -0.0024(5)
N2 0.0261(6) 0.0250(7) 0.0265(6) 0.0031(5) 0.0136(5) 0.0006(5)
N3 0.0311(7) 0.0422(9) 0.0361(8) -0.0097(6) 0.0080(6) 0.0099(6)
C1 0.0226(6) 0.0296(8) 0.0336(8) 0.0018(6) 0.0114(6) -0.0011(6)
C2 0.0249(7) 0.0371(9) 0.0301(8) 0.0027(7) 0.0072(6) -0.0003(6)
C3 0.0262(7) 0.0291(8) 0.0300(8) 0.0055(6) 0.0117(6) 0.0035(6)
C4 0.0249(6) 0.0242(7) 0.0277(7) 0.0049(6) 0.0145(6) -0.0005(5)
C5 0.0252(6) 0.0208(7) 0.0289(7) 0.0030(5) 0.0151(6) 0.0013(5)
C6 0.0237(6) 0.0222(7) 0.0294(8) 0.0003(6) 0.0143(6) -0.0019(5)
C7 0.0228(7) 0.0331(9) 0.0314(8) -0.0031(6) 0.0105(6) -0.0013(6)
C8 0.0277(7) 0.0391(10) 0.0294(8) -0.0012(7) 0.0079(6) 0.0013(6)
C9 0.0308(7) 0.0298(9) 0.0291(8) 0.0032(6) 0.0133(6) 0.0043(6)
C10 0.0234(6) 0.0254(8) 0.0286(7) 0.0020(6) 0.0136(6) -0.0010(5)
C11 0.0282(7) 0.0216(8) 0.0348(8) 0.0005(6) 0.0174(6) 0.0004(5)
C12 0.0266(7) 0.0267(8) 0.0334(8) 0.0002(6) 0.0172(6) 0.0009(5)
C13 0.0223(6) 0.0249(8) 0.0264(7) 0.0034(5) 0.0110(5) -0.0017(5)
C14 0.0313(7) 0.0212(8) 0.0499(10) 0.0080(7) 0.0248(7) 0.0035(6)
C15 0.0312(7) 0.0264(8) 0.0493(10) 0.0066(7) 0.0266(7) 0.0038(6)
C16 0.0195(6) 0.0248(8) 0.0240(7) 0.0053(5) 0.0089(5) 0.0014(5)
C17 0.0307(7) 0.0224(8) 0.0301(7) -0.0018(6) 0.0145(6) -0.0036(5)
C18 0.0296(7) 0.0289(8) 0.0291(7) -0.0003(6) 0.0176(6) -0.0009(6)
C19 0.0194(6) 0.0236(7) 0.0217(6) 0.0029(5) 0.0085(5) 0.0016(5)
C20 0.0250(6) 0.0216(7) 0.0270(7) 0.0007(6) 0.0123(5) 0.0002(5)
C21 0.0256(6) 0.0257(8) 0.0279(7) 0.0018(6) 0.0159(6) 0.0027(5)
C22 0.0198(6) 0.0263(8) 0.0269(7) 0.0025(5) 0.0118(5) 0.0024(5)
C23 0.0202(6) 0.0281(8) 0.0255(7) 0.0045(6) 0.0097(5) -0.0002(5)
C24 0.0266(7) 0.0400(11) 0.0634(13) 0.0065(9) 0.0255(8) -0.0004(6)
C25 0.0396(9) 0.0409(10) 0.0515(11) 0.0028(8) 0.0336(8) 0.0032(7)
C26 0.0223(6) 0.0220(8) 0.0265(7) 0.0033(5) 0.0110(6) -0.0007(5)
C27 0.0224(6) 0.0288(8) 0.0271(7) 0.0012(6) 0.0052(5) -0.0031(5)
C28 0.0277(7) 0.0273(8) 0.0256(7) -0.0036(6) 0.0073(6) -0.0021(5)
C29 0.0262(7) 0.0275(8) 0.0281(7) -0.0015(6) 0.0120(6) 0.0007(5)
C30 0.0211(6) 0.0303(8) 0.0261(7) -0.0010(6) 0.0053(5) 0.0012(5)
C31 0.0244(7) 0.0260(8) 0.0243(7) -0.0013(6) 0.0076(5) -0.0015(5)
C32 0.0273(7) 0.0402(10) 0.0434(10) 0.0006(8) 0.0158(7) -0.0091(6)
C33 0.0376(8) 0.0424(10) 0.0290(8) 0.0110(7) 0.0141(7) 0.0028(7)
C34 0.0291(8) 0.0485(12) 0.0397(10) -0.0043(8) 0.0135(7) -0.0119(7)
C35 0.0455(9) 0.0420(10) 0.0293(8) 0.0072(7) 0.0177(7) 0.0029(7)
C36 0.0518(10) 0.0338(10) 0.0387(10) -0.0055(7) 0.0211(8) 0.0068(7)
C37 0.0279(7) 0.0401(10) 0.0479(11) -0.0075(8) 0.0086(7) 0.0091(7)

loop_
_atom_type_symbol
_atom_type_description
_atom_type_scat_dispersion_real
_atom_type_scat_dispersion_imag
_atom_type_scat_source
C C 0.0137 0.0067 'International Tables Vol C Tables 4.2.6.8 and 6.1.1.4'
H H 0.0000 0.0000 'International Tables Vol C Tables 4.2.6.8 and 6.1.1.4'
B B 0.0070 0.0029 'International Tables Vol C Tables 4.2.6.8 and 6.1.1.4'
F F 0.0583 0.0400 'International Tables Vol C Tables 4.2.6.8 and 6.1.1.4'
N N 0.0241 0.0134 'International Tables Vol C Tables 4.2.6.8 and 6.1.1.4'
O O 0.0389 0.0241 'International Tables Vol C Tables 4.2.6.8 and 6.1.1.4'
S S 0.2925 0.4295 'International Tables Vol C Tables 4.2.6.8 and 6.1.1.4'

loop_
_geom_angle_atom_site_label_1
_geom_angle_atom_site_label_2
_geom_angle_atom_site_label_3
_geom_angle
_geom_angle_site_symmetry_1
_geom_angle_site_symmetry_3
_geom_angle_publ_flag
C23 S1 C24 100.15(8) . . ?
F1 B1 F2 108.97(13) . . ?
F1 B1 N1 111.24(14) . . ?
F2 B1 N1 109.65(13) . . ?
F1 B1 N2 110.75(13) . . ?
F2 B1 N2 109.69(13) . . ?
N1 B1 N2 106.51(12) . . ?
C22 O1 C25 116.68(13) . . ?
C1 N1 C4 108.41(13) . . ?
C1 N1 B1 126.00(13) . . ?
C4 N1 B1 125.54(12) . . ?
C9 N2 C6 108.52(13) . . ?
C9 N2 B1 125.91(13) . . ?
C6 N2 B1 125.49(13) . . ?
C29 N3 C36 119.68(15) . . ?
C29 N3 C37 119.84(15) . . ?
C36 N3 C37 116.73(15) . . ?
N1 C1 C2 109.03(13) . . ?
N1 C1 C32 122.97(15) . . ?
C2 C1 C32 128.01(15) . . ?
C3 C2 C1 108.77(14) . . ?
C3 C2 H2 125.6 . . ?
C1 C2 H2 125.6 . . ?
C2 C3 C4 105.75(14) . . ?
C2 C3 C33 124.85(15) . . ?
C4 C3 C33 129.39(15) . . ?
N1 C4 C5 120.42(14) . . ?
N1 C4 C3 108.05(13) . . ?
C5 C4 C3 131.49(14) . . ?
C6 C5 C4 120.96(14) . . ?
C6 C5 C10 119.15(13) . . ?
C4 C5 C10 119.88(14) . . ?
C5 C6 N2 120.44(13) . . ?
C5 C6 C7 131.70(14) . . ?
N2 C6 C7 107.82(14) . . ?
C8 C7 C6 105.94(14) . . ?
C8 C7 C34 124.71(15) . . ?
C6 C7 C34 129.34(16) . . ?
C7 C8 C9 108.78(14) . . ?
C7 C8 H8 125.6 . . ?
C9 C8 H8 125.6 . . ?
N2 C9 C8 108.93(15) . . ?
N2 C9 C35 123.13(15) . . ?
C8 C9 C35 127.93(16) . . ?
C15 C10 C11 118.74(14) . . ?
C15 C10 C5 120.55(14) . . ?
C11 C10 C5 120.66(14) . . ?
C12 C11 C10 120.40(15) . . ?
C12 C11 H11 119.8 . . ?
C10 C11 H11 119.8 . . ?
C11 C12 C13 121.29(14) . . ?
C11 C12 H12 119.4 . . ?
C13 C12 H12 119.4 . . ?
C12 C13 C14 117.58(14) . . ?
C12 C13 C16 121.98(13) . . ?
C14 C13 C16 120.35(14) . . ?
C15 C14 C13 121.30(15) . . ?
C15 C14 H14 119.3 . . ?
C13 C14 H14 119.3 . . ?
C10 C15 C14 120.64(14) . . ?
C10 C15 H15 119.7 . . ?
C14 C15 H15 119.7 . . ?
C17 C16 C21 117.19(13) . . ?
C17 C16 C13 122.99(14) . . ?
C21 C16 C13 119.68(13) . . ?
C16 C17 C18 121.25(15) . . ?
C16 C17 H17 119.4 . . ?
C18 C17 H17 119.4 . . ?
C17 C18 C19 121.59(14) . . ?
C17 C18 H18 119.2 . . ?
C19 C18 H18 119.2 . . ?
C20 C19 C18 116.97(13) . . ?
C20 C19 C22 122.16(14) . . ?
C18 C19 C22 120.55(13) . . ?
C21 C20 C19 121.14(14) . . ?
C21 C20 H20 119.4 . . ?
C19 C20 H20 119.4 . . ?
C20 C21 C16 121.84(14) . . ?
C20 C21 H21 119.1 . . ?
C16 C21 H21 119.1 . . ?
C23 C22 O1 123.17(13) . . ?
C23 C22 C19 127.15(13) . . ?
O1 C22 C19 109.49(12) . . ?
C22 C23 C26 126.51(13) . . ?
C22 C23 S1 124.83(12) . . ?
C26 C23 S1 108.66(11) . . ?
C25 C24 S1 109.48(12) . . ?
C25 C24 H24A 109.8 . . ?
S1 C24 H24A 109.8 . . ?
C25 C24 H24B 109.8 . . ?
S1 C24 H24B 109.8 . . ?
H24A C24 H24B 108.2 . . ?
O1 C25 C24 112.03(16) . . ?
O1 C25 H25A 109.2 . . ?
C24 C25 H25A 109.2 . . ?
O1 C25 H25B 109.2 . . ?
C24 C25 H25B 109.2 . . ?
H25A C25 H25B 107.9 . . ?
C31 C26 C27 117.49(14) . . ?
C31 C26 C23 122.17(14) . . ?
C27 C26 C23 120.19(13) . . ?
C28 C27 C26 121.84(13) . . ?
C28 C27 H27 119.1 . . ?
C26 C27 H27 119.1 . . ?
C27 C28 C29 120.94(14) . . ?
C27 C28 H28 119.5 . . ?
C29 C28 H28 119.5 . . ?
N3 C29 C28 120.84(15) . . ?
N3 C29 C30 121.87(14) . . ?
C28 C29 C30 117.23(14) . . ?
C31 C30 C29 121.10(13) . . ?
C31 C30 H30 119.5 . . ?
C29 C30 H30 119.5 . . ?
C30 C31 C26 121.37(14) . . ?
C30 C31 H31 119.3 . . ?
C26 C31 H31 119.3 . . ?
C1 C32 H32A 109.5 . . ?
C1 C32 H32B 109.5 . . ?
H32A C32 H32B 109.5 . . ?
C1 C32 H32C 109.5 . . ?
H32A C32 H32C 109.5 . . ?
H32B C32 H32C 109.5 . . ?
C3 C33 H33A 109.5 . . ?
C3 C33 H33B 109.5 . . ?
H33A C33 H33B 109.5 . . ?
C3 C33 H33C 109.5 . . ?
H33A C33 H33C 109.5 . . ?
H33B C33 H33C 109.5 . . ?
C7 C34 H34A 109.5 . . ?
C7 C34 H34B 109.5 . . ?
H34A C34 H34B 109.5 . . ?
C7 C34 H34C 109.5 . . ?
H34A C34 H34C 109.5 . . ?
H34B C34 H34C 109.5 . . ?
C9 C35 H35A 109.5 . . ?
C9 C35 H35B 109.5 . . ?
H35A C35 H35B 109.5 . . ?
C9 C35 H35C 109.5 . . ?
H35A C35 H35C 109.5 . . ?
H35B C35 H35C 109.5 . . ?
N3 C36 H36A 109.5 . . ?
N3 C36 H36B 109.5 . . ?
H36A C36 H36B 109.5 . . ?
N3 C36 H36C 109.5 . . ?
H36A C36 H36C 109.5 . . ?
H36B C36 H36C 109.5 . . ?
N3 C37 H37A 109.5 . . ?
N3 C37 H37B 109.5 . . ?
H37A C37 H37B 109.5 . . ?
N3 C37 H37C 109.5 . . ?
H37A C37 H37C 109.5 . . ?
H37B C37 H37C 109.5 . . ?

loop_
_geom_bond_atom_site_label_1
_geom_bond_atom_site_label_2
_geom_bond_distance
_geom_bond_site_symmetry_2
_geom_bond_publ_flag
S1 C23 1.7700(15) . ?
S1 C24 1.786(2) . ?
B1 F1 1.382(2) . ?
B1 F2 1.3989(19) . ?
B1 N1 1.540(2) . ?
B1 N2 1.550(2) . ?
O1 C22 1.3958(18) . ?
O1 C25 1.422(2) . ?
N1 C1 1.349(2) . ?
N1 C4 1.3990(19) . ?
N2 C9 1.344(2) . ?
N2 C6 1.398(2) . ?
N3 C29 1.380(2) . ?
N3 C36 1.439(2) . ?
N3 C37 1.446(2) . ?
C1 C2 1.397(2) . ?
C1 C32 1.489(2) . ?
C2 C3 1.392(2) . ?
C2 H2 0.9500 . ?
C3 C4 1.425(2) . ?
C3 C33 1.490(2) . ?
C4 C5 1.403(2) . ?
C5 C6 1.392(2) . ?
C5 C10 1.490(2) . ?
C6 C7 1.429(2) . ?
C7 C8 1.381(2) . ?
C7 C34 1.493(2) . ?
C8 C9 1.404(2) . ?
C8 H8 0.9500 . ?
C9 C35 1.488(2) . ?
C10 C15 1.386(2) . ?
C10 C11 1.400(2) . ?
C11 C12 1.391(2) . ?
C11 H11 0.9500 . ?
C12 C13 1.395(2) . ?
C12 H12 0.9500 . ?
C13 C14 1.403(2) . ?
C13 C16 1.495(2) . ?
C14 C15 1.388(2) . ?
C14 H14 0.9500 . ?
C15 H15 0.9500 . ?
C16 C17 1.391(2) . ?
C16 C21 1.399(2) . ?
C17 C18 1.392(2) . ?
C17 H17 0.9500 . ?
C18 C19 1.401(2) . ?
C18 H18 0.9500 . ?
C19 C20 1.401(2) . ?
C19 C22 1.4823(19) . ?
C20 C21 1.385(2) . ?
C20 H20 0.9500 . ?
C21 H21 0.9500 . ?
C22 C23 1.343(2) . ?
C23 C26 1.485(2) . ?
C24 C25 1.513(3) . ?
C24 H24A 0.9900 . ?
C24 H24B 0.9900 . ?
C25 H25A 0.9900 . ?
C25 H25B 0.9900 . ?
C26 C31 1.3941(19) . ?
C26 C27 1.398(2) . ?
C27 C28 1.378(2) . ?
C27 H27 0.9500 . ?
C28 C29 1.406(2) . ?
C28 H28 0.9500 . ?
C29 C30 1.410(2) . ?
C30 C31 1.384(2) . ?
C30 H30 0.9500 . ?
C31 H31 0.9500 . ?
C32 H32A 0.9800 . ?
C32 H32B 0.9800 . ?
C32 H32C 0.9800 . ?
C33 H33A 0.9800 . ?
C33 H33B 0.9800 . ?
C33 H33C 0.9800 . ?
C34 H34A 0.9800 . ?
C34 H34B 0.9800 . ?
C34 H34C 0.9800 . ?
C35 H35A 0.9800 . ?
C35 H35B 0.9800 . ?
C35 H35C 0.9800 . ?
C36 H36A 0.9800 . ?
C36 H36B 0.9800 . ?
C36 H36C 0.9800 . ?
C37 H37A 0.9800 . ?
C37 H37B 0.9800 . ?
C37 H37C 0.9800 . ?

loop_
_geom_torsion_atom_site_label_1
_geom_torsion_atom_site_label_2
_geom_torsion_atom_site_label_3
_geom_torsion_atom_site_label_4
_geom_torsion
_geom_torsion_site_symmetry_1
_geom_torsion_site_symmetry_2
_geom_torsion_site_symmetry_3
_geom_torsion_site_symmetry_4
_geom_torsion_publ_flag
F1 B1 N1 C1 54.0(2) . . . . ?
F2 B1 N1 C1 -66.7(2) . . . . ?
N2 B1 N1 C1 174.73(14) . . . . ?
F1 B1 N1 C4 -129.10(15) . . . . ?
F2 B1 N1 C4 110.29(16) . . . . ?
N2 B1 N1 C4 -8.3(2) . . . . ?
F1 B1 N2 C9 -53.6(2) . . . . ?
F2 B1 N2 C9 66.7(2) . . . . ?
N1 B1 N2 C9 -174.71(15) . . . . ?
F1 B1 N2 C6 130.09(15) . . . . ?
F2 B1 N2 C6 -109.60(16) . . . . ?
N1 B1 N2 C6 9.0(2) . . . . ?
C4 N1 C1 C2 -0.21(18) . . . . ?
B1 N1 C1 C2 177.17(15) . . . . ?
C4 N1 C1 C32 -179.83(15) . . . . ?
B1 N1 C1 C32 -2.5(3) . . . . ?
N1 C1 C2 C3 -0.1(2) . . . . ?
C32 C1 C2 C3 179.48(17) . . . . ?
C1 C2 C3 C4 0.39(19) . . . . ?
C1 C2 C3 C33 -178.53(16) . . . . ?
C1 N1 C4 C5 -177.51(14) . . . . ?
B1 N1 C4 C5 5.1(2) . . . . ?
C1 N1 C4 C3 0.45(17) . . . . ?
B1 N1 C4 C3 -176.94(14) . . . . ?
C2 C3 C4 N1 -0.51(18) . . . . ?
C33 C3 C4 N1 178.34(16) . . . . ?
C2 C3 C4 C5 177.15(17) . . . . ?
C33 C3 C4 C5 -4.0(3) . . . . ?
N1 C4 C5 C6 -0.9(2) . . . . ?
C3 C4 C5 C6 -178.27(16) . . . . ?
N1 C4 C5 C10 177.64(14) . . . . ?
C3 C4 C5 C10 0.2(3) . . . . ?
C4 C5 C6 N2 1.5(2) . . . . ?
C10 C5 C6 N2 -177.00(13) . . . . ?
C4 C5 C6 C7 178.68(16) . . . . ?
C10 C5 C6 C7 0.2(3) . . . . ?
C9 N2 C6 C5 176.76(15) . . . . ?
B1 N2 C6 C5 -6.4(2) . . . . ?
C9 N2 C6 C7 -1.03(18) . . . . ?
B1 N2 C6 C7 175.80(14) . . . . ?
C5 C6 C7 C8 -177.02(17) . . . . ?
N2 C6 C7 C8 0.44(18) . . . . ?
C5 C6 C7 C34 1.7(3) . . . . ?
N2 C6 C7 C34 179.12(17) . . . . ?
C6 C7 C8 C9 0.29(19) . . . . ?
C34 C7 C8 C9 -178.47(17) . . . . ?
C6 N2 C9 C8 1.22(19) . . . . ?
B1 N2 C9 C8 -175.60(14) . . . . ?
C6 N2 C9 C35 -177.90(15) . . . . ?
B1 N2 C9 C35 5.3(3) . . . . ?
C7 C8 C9 N2 -0.9(2) . . . . ?
C7 C8 C9 C35 178.11(17) . . . . ?
C6 C5 C10 C15 -93.25(19) . . . . ?
C4 C5 C10 C15 88.2(2) . . . . ?
C6 C5 C10 C11 84.20(19) . . . . ?
C4 C5 C10 C11 -94.31(18) . . . . ?
C15 C10 C11 C12 1.7(2) . . . . ?
C5 C10 C11 C12 -175.81(15) . . . . ?
C10 C11 C12 C13 0.4(2) . . . . ?
C11 C12 C13 C14 -2.1(2) . . . . ?
C11 C12 C13 C16 174.27(15) . . . . ?
C12 C13 C14 C15 1.8(3) . . . . ?
C16 C13 C14 C15 -174.62(16) . . . . ?
C11 C10 C15 C14 -2.0(3) . . . . ?
C5 C10 C15 C14 175.51(16) . . . . ?
C13 C14 C15 C10 0.2(3) . . . . ?
C12 C13 C16 C17 29.9(2) . . . . ?
C14 C13 C16 C17 -153.76(16) . . . . ?
C12 C13 C16 C21 -145.69(15) . . . . ?
C14 C13 C16 C21 30.6(2) . . . . ?
C21 C16 C17 C18 1.2(2) . . . . ?
C13 C16 C17 C18 -174.54(14) . . . . ?
C16 C17 C18 C19 -0.3(2) . . . . ?
C17 C18 C19 C20 -0.6(2) . . . . ?
C17 C18 C19 C22 173.00(14) . . . . ?
C18 C19 C20 C21 0.6(2) . . . . ?
C22 C19 C20 C21 -172.90(13) . . . . ?
C19 C20 C21 C16 0.3(2) . . . . ?
C17 C16 C21 C20 -1.2(2) . . . . ?
C13 C16 C21 C20 174.67(13) . . . . ?
C25 O1 C22 C23 -19.1(2) . . . . ?
C25 O1 C22 C19 165.56(14) . . . . ?
C20 C19 C22 C23 -23.1(2) . . . . ?
C18 C19 C22 C23 163.64(15) . . . . ?
C20 C19 C22 O1 151.99(14) . . . . ?
C18 C19 C22 O1 -21.27(18) . . . . ?
O1 C22 C23 C26 171.89(14) . . . . ?
C19 C22 C23 C26 -13.6(3) . . . . ?
O1 C22 C23 S1 -7.7(2) . . . . ?
C19 C22 C23 S1 166.72(12) . . . . ?
C24 S1 C23 C22 -2.72(17) . . . . ?
C24 S1 C23 C26 177.59(12) . . . . ?
C23 S1 C24 C25 36.45(15) . . . . ?
C22 O1 C25 C24 59.0(2) . . . . ?
S1 C24 C25 O1 -67.17(19) . . . . ?
C22 C23 C26 C31 -57.3(2) . . . . ?
S1 C23 C26 C31 122.38(14) . . . . ?
C22 C23 C26 C27 127.23(17) . . . . ?
S1 C23 C26 C27 -53.08(17) . . . . ?
C31 C26 C27 C28 -0.7(2) . . . . ?
C23 C26 C27 C28 174.96(15) . . . . ?
C26 C27 C28 C29 0.1(3) . . . . ?
C36 N3 C29 C28 -26.2(3) . . . . ?
C37 N3 C29 C28 176.33(18) . . . . ?
C36 N3 C29 C30 156.76(18) . . . . ?
C37 N3 C29 C30 -0.7(3) . . . . ?
C27 C28 C29 N3 -175.85(16) . . . . ?
C27 C28 C29 C30 1.3(2) . . . . ?
N3 C29 C30 C31 175.01(16) . . . . ?
C28 C29 C30 C31 -2.1(2) . . . . ?
C29 C30 C31 C26 1.6(2) . . . . ?
C27 C26 C31 C30 -0.1(2) . . . . ?
C23 C26 C31 C30 -175.68(15) . . . . ?
